data_4516599
loop_
_publ_author_name
'Kitamori, Toshiki'
'Yoo, Dongho'
'Iijima, Kodai'
'Kawamoto, Tadashi'
'Mori, Takehiko'

_publ_section_title
;
 Ambipolar Transistor Properties of Metal Complexes Derived from
 1,2-Phenylenediamines
;
_journal_issue 8
_journal_name_full 'ACS Applied Electronic Materials'
_journal_page_first 1633
_journal_paper_doi 10.1021/acsaelm.9b00344
_journal_volume 1
_journal_year 2019
_chemical_absolute_configuration 'CHOOSE rm ad rmad syn or unk'
_chemical_formula_moiety 'C12 H10 F2 N4 Ni'
_chemical_formula_sum 'C12 H10 F2 N4 Ni'
_chemical_formula_weight 306.93
_space_group_crystal_system monoclinic
_space_group_IT_number 4
_space_group_name_Hall 'P 2yb'
_space_group_name_H-M_alt 'P 1 21 1'
_atom_sites_solution_hydrogens geom
_atom_sites_solution_primary direct
_atom_sites_solution_secondary difmap
_cell_angle_alpha 90.0000
_cell_angle_beta 92.641(3)
_cell_angle_gamma 90.0000
_cell_formula_units_Z 2
_cell_length_a 6.0153(3)
_cell_length_b 7.3861(5)
_cell_length_c 12.9529(7)
_cell_measurement_reflns_used 2497
_cell_measurement_temperature 274
_cell_measurement_theta_max 67.91
_cell_measurement_theta_min 3.42
_cell_volume 574.88(6)
_computing_cell_refinement 'RAPID AUTO'
_computing_data_collection 'RAPID AUTO (Rigaku, ????)'
_computing_data_reduction 'RAPID AUTO'
_computing_molecular_graphics 'CrystalStructure 4.3'
_computing_publication_material 'CrystalStructure 4.3 (Rigaku, 2018)'
_computing_structure_refinement 'SHELXL Version 2018/1 (Sheldrick, 2008)'
_computing_structure_solution 'SHELXT Version 2014/5 (Sheldrick, 2014)'
_diffrn_ambient_temperature 274
_diffrn_detector_area_resol_mean 10.000
_diffrn_measured_fraction_theta_full 0.992
_diffrn_measured_fraction_theta_max 0.992
_diffrn_measurement_device_type 'Rigaku R-AXIS RAPID'
_diffrn_measurement_method \w
_diffrn_radiation_type 'Cu K\a'
_diffrn_radiation_wavelength 1.54187
_diffrn_reflns_av_R_equivalents 0.1142
_diffrn_reflns_av_unetI/netI 0.1403
_diffrn_reflns_Laue_measured_fraction_full 0.992
_diffrn_reflns_Laue_measured_fraction_max 0.992
_diffrn_reflns_limit_h_max 7
_diffrn_reflns_limit_h_min -7
_diffrn_reflns_limit_k_max 8
_diffrn_reflns_limit_k_min -8
_diffrn_reflns_limit_l_max 15
_diffrn_reflns_limit_l_min -15
_diffrn_reflns_number 6675
_diffrn_reflns_point_group_measured_fraction_full 0.984
_diffrn_reflns_point_group_measured_fraction_max 0.983
_diffrn_reflns_theta_full 67.687
_diffrn_reflns_theta_max 68.238
_diffrn_reflns_theta_min 3.416
_diffrn_standards_number 0
_exptl_absorpt_coefficient_mu 2.620
_exptl_absorpt_correction_T_max 0.995
_exptl_absorpt_correction_T_min 0.703
_exptl_absorpt_correction_type multi-scan
_exptl_absorpt_process_details 'ABSCOR (Rigaku, 1995)'
_exptl_crystal_colour black
_exptl_crystal_density_diffrn 1.773
_exptl_crystal_density_method 'not measured'
_exptl_crystal_description needle
_exptl_crystal_F_000 312.00
_exptl_crystal_size_max 0.260
_exptl_crystal_size_mid 0.040
_exptl_crystal_size_min 0.002
_refine_diff_density_max 0.89
_refine_diff_density_min -0.29
_refine_ls_abs_structure_details
;
 Flack x determined using 297 quotients [(I+)-(I-)]/[(I+)+(I-)]
 (Parsons, Flack and Wagner, Acta Cryst. B69 (2013) 249-259).
;
_refine_ls_abs_structure_Flack 0.36(12)
_refine_ls_extinction_method none
_refine_ls_goodness_of_fit_ref 0.982
_refine_ls_hydrogen_treatment constr
_refine_ls_number_parameters 192
_refine_ls_number_reflns 2066
_refine_ls_number_restraints 1
_refine_ls_R_factor_all 0.1156
_refine_ls_R_factor_gt 0.0742
_refine_ls_shift/su_max 0.000
_refine_ls_structure_factor_coef Fsqd
_refine_ls_weighting_details 'w = 1/[\s^2^(Fo^2^)+(0.0264P)^2^] where P=(Fo^2^+2Fc^2^)/3'
_refine_ls_weighting_scheme calc
_refine_ls_wR_factor_gt 0.1153
_refine_ls_wR_factor_ref 0.1371
_reflns_Friedel_coverage 0.827
_reflns_Friedel_fraction_full 0.974
_reflns_Friedel_fraction_max 0.972
_reflns_number_gt 1288
_reflns_number_total 2066
_reflns_threshold_expression F^2^>2.0\s(F^2^)
_cod_data_source_file el9b00344_si_002.cif
_cod_data_source_block 2FNi
_cod_database_code 4516599

loop_
_space_group_symop_id
_space_group_symop_operation_xyz
1 +X,+Y,+Z
2 -X,1/2+Y,-Z

loop_
_atom_site_label
_atom_site_type_symbol
_atom_site_fract_x
_atom_site_fract_y
_atom_site_fract_z
_atom_site_U_iso_or_equiv
_atom_site_adp_type
_atom_site_occupancy
_atom_site_site_symmetry_order
_atom_site_calc_flag
_atom_site_refinement_flags_posn
_atom_site_refinement_flags_adp
_atom_site_refinement_flags_occupancy
_atom_site_disorder_assembly
_atom_site_disorder_group
Ni1 Ni 0.2897(3) 0.5182(7) 0.45792(14) 0.0439(6) Uani 1 1 d . . . . .
N1 N 0.3575(14) 0.4305(10) 0.5861(6) 0.040(2) Uani 1 1 d . . . . .
H1 H 0.479051 0.372266 0.599830 0.049 Uiso 1 1 calc R U . . .
N2 N 0.0403(14) 0.5972(12) 0.5168(6) 0.045(3) Uani 1 1 d . . . . .
H2 H -0.058995 0.658739 0.482239 0.054 Uiso 1 1 calc R U . . .
N3 N 0.5431(13) 0.4410(10) 0.3984(7) 0.042(3) Uani 1 1 d . . . . .
H3 H 0.651162 0.392154 0.434119 0.051 Uiso 1 1 calc R U . . .
N4 N 0.2156(14) 0.5952(10) 0.3277(7) 0.045(3) Uani 1 1 d . . . . .
H4 H 0.094794 0.654730 0.314615 0.054 Uiso 1 1 calc R U . . .
C1 C 0.0560(19) 0.4614(16) 0.8247(10) 0.049(4) Uani 1 1 d . . . . .
H1A H 0.067076 0.434985 0.894933 0.059 Uiso 0.476(12) 1 calc R U P A 2
F1B F -0.292(2) 0.5911(19) 0.8473(11) 0.074(6) Uani 0.476(12) 1 d . . P A 2
C2 C -0.134(2) 0.551(2) 0.7828(10) 0.051(4) Uani 1 1 d . . . . .
H1B H -0.248112 0.579885 0.826019 0.061 Uiso 0.524(12) 1 calc R U P A 1
F1A F 0.057(2) 0.4182(17) 0.9258(10) 0.070(5) Uani 0.524(12) 1 d . . P A 1
C3 C 0.2227(18) 0.4131(14) 0.7635(9) 0.042(3) Uani 1 1 d . . . . .
H3A H 0.344798 0.349111 0.790912 0.051 Uiso 1 1 calc R U . . .
C4 C -0.1555(18) 0.5970(13) 0.6819(10) 0.044(3) Uani 1 1 d . . . . .
H4A H -0.283337 0.655327 0.656160 0.053 Uiso 1 1 calc R U . . .
C5 C 0.2098(18) 0.4603(14) 0.6585(9) 0.041(3) Uani 1 1 d . . . . .
C6 C 0.0163(17) 0.5558(17) 0.6165(8) 0.036(3) Uani 1 1 d . . . . .
C7 C 0.5509(18) 0.4648(14) 0.2963(9) 0.039(3) Uani 1 1 d . . . . .
C8 C 0.3525(18) 0.5572(17) 0.2536(9) 0.037(4) Uani 1 1 d . . . . .
C9 C 0.7167(18) 0.4099(14) 0.2316(9) 0.044(3) Uani 1 1 d . . . . .
H9 H 0.843751 0.352282 0.258815 0.053 Uiso 1 1 calc R U . . .
C10 C 0.3322(18) 0.5854(14) 0.1463(8) 0.045(3) Uani 1 1 d . . . . .
H10 H 0.207559 0.643360 0.116805 0.054 Uiso 1 1 calc R U . . .
C11 C 0.691(2) 0.4413(16) 0.1282(11) 0.054(4) Uani 1 1 d . . . . .
H2B H 0.801983 0.406306 0.084685 0.065 Uiso 0.486(12) 1 calc R U P B 2
F2A F 0.491(2) 0.548(4) -0.0143(10) 0.085(7) Uani 0.486(12) 1 d . . P B 2
C12 C 0.4962(19) 0.527(3) 0.0865(9) 0.054(3) Uani 1 1 d . . . . .
H2A H 0.480534 0.543834 0.015348 0.064 Uiso 0.514(12) 1 calc R U P B 1
F2B F 0.837(2) 0.389(2) 0.0601(10) 0.073(5) Uani 0.514(12) 1 d . . P B 1

loop_
_atom_site_aniso_label
_atom_site_aniso_U_11
_atom_site_aniso_U_22
_atom_site_aniso_U_33
_atom_site_aniso_U_23
_atom_site_aniso_U_13
_atom_site_aniso_U_12
Ni1 0.0400(9) 0.0380(9) 0.0530(11) -0.0016(14) -0.0053(8) 0.0009(14)
N1 0.035(5) 0.037(6) 0.049(6) 0.002(5) -0.001(5) -0.001(5)
N2 0.045(6) 0.052(7) 0.038(6) -0.001(5) -0.001(5) 0.013(5)
N3 0.039(6) 0.038(6) 0.049(6) 0.003(5) -0.006(5) 0.001(5)
N4 0.034(6) 0.049(7) 0.053(7) 0.000(6) 0.000(5) 0.001(5)
C1 0.046(8) 0.052(10) 0.050(9) -0.004(7) -0.004(7) -0.011(7)
F1B 0.057(11) 0.080(14) 0.088(12) 0.007(10) 0.018(8) 0.010(9)
C2 0.039(7) 0.048(11) 0.066(9) -0.007(9) 0.011(7) 0.000(9)
F1A 0.082(10) 0.081(11) 0.046(9) 0.013(8) -0.012(8) -0.003(9)
C3 0.033(7) 0.043(7) 0.052(8) -0.002(7) 0.005(6) 0.000(6)
C4 0.026(6) 0.043(8) 0.063(9) -0.001(7) -0.001(6) -0.003(6)
C5 0.043(7) 0.044(9) 0.036(7) -0.002(6) 0.014(6) -0.012(6)
C6 0.036(6) 0.034(10) 0.040(7) -0.005(6) 0.004(6) -0.011(6)
C7 0.040(6) 0.034(9) 0.045(8) -0.008(6) 0.009(6) -0.005(6)
C8 0.041(6) 0.028(10) 0.041(7) 0.000(6) -0.005(6) -0.003(6)
C9 0.042(7) 0.040(7) 0.051(8) 0.002(7) 0.000(6) -0.008(6)
C10 0.042(7) 0.050(8) 0.042(7) -0.006(6) -0.004(6) 0.000(6)
C11 0.049(8) 0.056(9) 0.058(10) -0.003(7) 0.012(7) -0.002(7)
F2A 0.071(9) 0.139(18) 0.046(9) 0.001(15) 0.004(7) 0.028(16)
C12 0.061(7) 0.063(8) 0.037(7) -0.008(11) 0.005(6) 0.008(12)
F2B 0.073(10) 0.101(12) 0.047(10) 0.000(9) 0.016(8) 0.023(9)

loop_
_atom_type_symbol
_atom_type_description
_atom_type_scat_dispersion_real
_atom_type_scat_dispersion_imag
_atom_type_scat_source
C C 0.0181 0.0091
;
International Tables for Crystallography
(Vol. C, Tables 4.2.6.8 and 6.1.1.4)
;
H H 0.0000 0.0000
;
International Tables for Crystallography
(Vol. C, Table 6.1.1.4)
;
F F 0.0727 0.0534
;
International Tables for Crystallography
(Vol. C, Tables 4.2.6.8 and 6.1.1.4)
;
N N 0.0311 0.0180
;
International Tables for Crystallography
(Vol. C, Tables 4.2.6.8 and 6.1.1.4)
;
Ni Ni -3.0029 0.5091
;
International Tables for Crystallography
(Vol. C, Tables 4.2.6.8 and 6.1.1.4)
;

loop_
_geom_angle_atom_site_label_1
_geom_angle_atom_site_label_2
_geom_angle_atom_site_label_3
_geom_angle
N1 Ni1 N2 83.4(4)
N1 Ni1 N4 177.1(5)
N2 Ni1 N4 96.8(4)
N1 Ni1 N3 96.8(4)
N2 Ni1 N3 179.4(6)
N4 Ni1 N3 83.1(4)
C5 N1 Ni1 117.0(8)
C5 N1 H1 121.5
Ni1 N1 H1 121.5
C6 N2 Ni1 117.4(7)
C6 N2 H2 121.3
Ni1 N2 H2 121.3
C7 N3 Ni1 116.4(7)
C7 N3 H3 121.8
Ni1 N3 H3 121.8
C8 N4 Ni1 118.3(8)
C8 N4 H4 120.9
Ni1 N4 H4 120.9
F1A C1 C3 122.4(13)
F1A C1 C2 117.0(13)
C3 C1 C2 120.6(13)
C3 C1 H1A 119.7
C2 C1 H1A 119.7
F1B C2 C4 120.9(14)
F1B C2 C1 117.0(14)
C4 C2 C1 122.1(13)
C4 C2 H1B 119.0
C1 C2 H1B 119.0
C1 C3 C5 119.5(12)
C1 C3 H3A 120.2
C5 C3 H3A 120.2
C2 C4 C6 119.4(12)
C2 C4 H4A 120.3
C6 C4 H4A 120.3
N1 C5 C3 129.0(11)
N1 C5 C6 111.5(10)
C3 C5 C6 119.5(10)
N2 C6 C4 130.4(11)
N2 C6 C5 110.6(10)
C4 C6 C5 118.9(10)
N3 C7 C9 128.0(11)
N3 C7 C8 111.7(10)
C9 C7 C8 120.2(11)
N4 C8 C10 131.1(11)
N4 C8 C7 110.4(10)
C10 C8 C7 118.4(11)
C11 C9 C7 119.4(12)
C11 C9 H9 120.3
C7 C9 H9 120.3
C12 C10 C8 119.1(11)
C12 C10 H10 120.4
C8 C10 H10 120.4
F2B C11 C9 123.7(13)
F2B C11 C12 115.8(13)
C9 C11 C12 120.4(13)
C9 C11 H2B 119.8
C12 C11 H2B 119.8
F2A C12 C10 123.2(15)
F2A C12 C11 114.4(13)
C10 C12 C11 122.4(12)
C10 C12 H2A 118.8
C11 C12 H2A 118.8

loop_
_geom_bond_atom_site_label_1
_geom_bond_atom_site_label_2
_geom_bond_distance
Ni1 N1 1.811(8)
Ni1 N2 1.811(9)
Ni1 N4 1.815(8)
Ni1 N3 1.831(8)
N1 C5 1.339(12)
N1 H1 0.8600
N2 C6 1.341(11)
N2 H2 0.8600
N3 C7 1.337(12)
N3 H3 0.8600
N4 C8 1.324(11)
N4 H4 0.8600
C1 F1A 1.348(14)
C1 C3 1.354(14)
C1 C2 1.408(15)
C1 H1A 0.9300
F1B C2 1.326(15)
C2 C4 1.350(13)
C2 H1B 0.9300
C3 C5 1.403(14)
C3 H3A 0.9300
C4 C6 1.400(13)
C4 H4A 0.9300
C5 C6 1.445(13)
C7 C9 1.392(14)
C7 C8 1.462(13)
C8 C10 1.404(12)
C9 C11 1.361(15)
C9 H9 0.9300
C10 C12 1.353(13)
C10 H10 0.9300
C11 F2B 1.329(15)
C11 C12 1.417(16)
C11 H2B 0.9300
F2A C12 1.313(13)
C12 H2A 0.9300

loop_
_geom_torsion_atom_site_label_1
_geom_torsion_atom_site_label_2
_geom_torsion_atom_site_label_3
_geom_torsion_atom_site_label_4
_geom_torsion
N2 Ni1 N1 C5 -0.1(9)
N3 Ni1 N1 C5 179.3(7)
N1 Ni1 N2 C6 -1.7(10)
N4 Ni1 N2 C6 175.4(8)
N1 Ni1 N3 C7 173.7(7)
N4 Ni1 N3 C7 -3.4(8)
N2 Ni1 N4 C8 -176.9(8)
N3 Ni1 N4 C8 3.8(9)
C3 C1 C2 F1B 178.8(15)
F1A C1 C2 C4 -178.4(15)
C3 C1 C2 C4 -2(2)
F1A C1 C3 C5 179.2(10)
C2 C1 C3 C5 2.8(18)
F1B C2 C4 C6 178.8(13)
C1 C2 C4 C6 -1(2)
Ni1 N1 C5 C3 -177.8(9)
Ni1 N1 C5 C6 1.7(12)
C1 C3 C5 N1 178.0(10)
C1 C3 C5 C6 -1.5(17)
Ni1 N2 C6 C4 -179.9(10)
Ni1 N2 C6 C5 3.0(13)
C2 C4 C6 N2 -175.1(13)
C2 C4 C6 C5 1.8(18)
N1 C5 C6 N2 -2.9(13)
C3 C5 C6 N2 176.7(11)
N1 C5 C6 C4 179.6(11)
C3 C5 C6 C4 -0.8(16)
Ni1 N3 C7 C9 -176.1(9)
Ni1 N3 C7 C8 2.4(12)
Ni1 N4 C8 C10 174.3(11)
Ni1 N4 C8 C7 -3.3(12)
N3 C7 C8 N4 0.5(13)
C9 C7 C8 N4 179.2(11)
N3 C7 C8 C10 -177.4(11)
C9 C7 C8 C10 1.2(15)
N3 C7 C9 C11 177.7(10)
C8 C7 C9 C11 -0.7(16)
N4 C8 C10 C12 -177.7(15)
C7 C8 C10 C12 -0.2(18)
C7 C9 C11 F2B -178.1(12)
C7 C9 C11 C12 -0.8(19)
C8 C10 C12 F2A -180(2)
C8 C10 C12 C11 -1(2)
C9 C11 C12 F2A -179.5(18)
F2B C11 C12 C10 179.3(15)
C9 C11 C12 C10 2(2)
